data_4342839
loop_
_publ_author_name
'Miller, Reece G.'
'Brooker, Sally'

_publ_section_title
;
 Spin Crossover, Reversible Redox, and Supramolecular Interactions in 3d
 Complexes of 4-(4-Pyridyl)-2,5-dipyrazyl-pyridine.
;
_journal_issue 11
_journal_name_full 'Inorganic chemistry'
_journal_page_first 5398
_journal_page_last 5409
_journal_paper_doi 10.1021/acs.inorgchem.5b00428
_journal_volume 54
_journal_year 2015
_chemical_formula_sum 'C39 H28 B2 Cl3 F8 N13 Ni'
_chemical_formula_weight 1017.42
_chemical_name_systematic
; 
 ? 
;
_space_group_IT_number 2
_symmetry_cell_setting triclinic
_symmetry_space_group_name_Hall '-P 1'
_symmetry_space_group_name_H-M 'P -1'
_atom_sites_solution_hydrogens geom
_atom_sites_solution_primary direct
_atom_sites_solution_secondary difmap
_audit_creation_method SHELXL-97
_cell_angle_alpha 83.081(2)
_cell_angle_beta 87.073(2)
_cell_angle_gamma 76.993(2)
_cell_formula_units_Z 2
_cell_length_a 12.6488(3)
_cell_length_b 12.7878(3)
_cell_length_c 13.3721(4)
_cell_measurement_reflns_used 15318
_cell_measurement_temperature 100(2)
_cell_measurement_theta_max 74.1550
_cell_measurement_theta_min 3.3170
_cell_volume 2091.46(10)
_computing_cell_refinement 'CrysAlisPRO (Agilent 2013)'
_computing_data_collection 'CrysAlisPRO (Agilent 2013)'
_computing_data_reduction 'CrysAlisPRO (Agilent 2013)'
_computing_molecular_graphics 'X-SEED (Barbour, 2001)'
_computing_publication_material 'enCIFer (CCDC 2008)'
_computing_structure_refinement 'SHELXL-97 (Sheldrick, 1997)'
_computing_structure_solution 'SHELXS-97 (Sheldrick, 1990)'
_diffrn_ambient_temperature 100(2)
_diffrn_measured_fraction_theta_full 0.971
_diffrn_measured_fraction_theta_max 0.971
_diffrn_measurement_device_type 'Agilent Supernova Dual diffractometer with an Atlas detector'
_diffrn_measurement_method \w
_diffrn_radiation_monochromator Mirror
_diffrn_radiation_source 'fine-focus sealed tube'
_diffrn_radiation_type CuK\a
_diffrn_radiation_wavelength 1.54184
_diffrn_reflns_av_R_equivalents 0.0507
_diffrn_reflns_av_sigmaI/netI 0.0397
_diffrn_reflns_limit_h_max 14
_diffrn_reflns_limit_h_min -15
_diffrn_reflns_limit_k_max 12
_diffrn_reflns_limit_k_min -15
_diffrn_reflns_limit_l_max 16
_diffrn_reflns_limit_l_min -16
_diffrn_reflns_number 23255
_diffrn_reflns_theta_full 74.30
_diffrn_reflns_theta_max 74.30
_diffrn_reflns_theta_min 3.33
_exptl_absorpt_coefficient_mu 3.186
_exptl_absorpt_correction_T_max 0.8569
_exptl_absorpt_correction_T_min 0.8569
_exptl_absorpt_correction_type multi-scan
_exptl_absorpt_process_details '(CrysAlis PRO; Agilent, 2010)'
_exptl_crystal_colour Yellow
_exptl_crystal_density_diffrn 1.616
_exptl_crystal_density_method 'not measured'
_exptl_crystal_description Block
_exptl_crystal_F_000 1028
_exptl_crystal_size_max 0.05
_exptl_crystal_size_mid 0.05
_exptl_crystal_size_min 0.05
_refine_diff_density_max 1.095
_refine_diff_density_min -0.973
_refine_diff_density_rms 0.073
_refine_ls_extinction_method none
_refine_ls_goodness_of_fit_ref 1.049
_refine_ls_hydrogen_treatment riding
_refine_ls_matrix_type full
_refine_ls_number_parameters 605
_refine_ls_number_reflns 8283
_refine_ls_number_restraints 28
_refine_ls_restrained_S_all 1.076
_refine_ls_R_factor_all 0.0465
_refine_ls_R_factor_gt 0.0423
_refine_ls_shift/su_max 0.000
_refine_ls_shift/su_mean 0.000
_refine_ls_structure_factor_coef Fsqd
_refine_ls_weighting_details 'calc w=1/[\s^2^(Fo^2^)+(0.0569P)^2^+1.9558P] where P=(Fo^2^+2Fc^2^)/3'
_refine_ls_weighting_scheme calc
_refine_ls_wR_factor_gt 0.1097
_refine_ls_wR_factor_ref 0.1142
_reflns_number_gt 7490
_reflns_number_total 8283
_reflns_threshold_expression >2sigma(I)
_cod_data_source_file ic5b00428_si_001.cif
_cod_data_source_block rgm519_470
_cod_depositor_comments
;
The following automatic conversions were performed:

'_symmetry_cell_setting' value 'Triclinic' changed to 'triclinic'
according to
/usr/data/users/saulius/crontab/automatic-downloads/rss-feeds/ACS/lib/dictionaries/cif_core.dic
dictionary named 'cif_core.dic' version 2.4.2 from 2011-04-26.

'_exptl_absorpt_correction_type' value 'Multi-Scan' changed to
'multi-scan' according to
/usr/data/users/saulius/crontab/automatic-downloads/rss-feeds/ACS/lib/dictionaries/cif_core.dic
dictionary named 'cif_core.dic' version 2.4.2 from 2011-04-26.

Automatic conversion script
Id: cif_fix_values 3271 2015-04-21 07:52:19Z andrius 

 Adding full bibliography for 4342833--4342842.cif.
;
_cod_original_cell_volume 2091.46(9)
_cod_original_sg_symbol_H-M P-1
_cod_database_code 4342839

loop_
_symmetry_equiv_pos_as_xyz
'x, y, z'
'-x, -y, -z'

loop_
_atom_site_label
_atom_site_type_symbol
_atom_site_fract_x
_atom_site_fract_y
_atom_site_fract_z
_atom_site_U_iso_or_equiv
_atom_site_adp_type
_atom_site_occupancy
_atom_site_symmetry_multiplicity
_atom_site_calc_flag
_atom_site_refinement_flags
_atom_site_disorder_assembly
_atom_site_disorder_group
Ni1 Ni 0.05572(3) 0.26952(3) 0.28359(2) 0.00910(10) Uani 1 1 d . . .
N1 N -0.00907(13) 0.19631(13) 0.41481(12) 0.0108(3) Uani 1 1 d . . .
C1 C 0.03675(17) 0.16421(16) 0.50423(14) 0.0130(4) Uani 1 1 d . . .
H1 H 0.1049 0.1795 0.5159 0.016 Uiso 1 1 calc R . .
N2 N -0.10875(15) 0.08142(15) 0.56811(12) 0.0160(4) Uani 1 1 d . . .
C2 C -0.01481(18) 0.10826(17) 0.58079(15) 0.0163(4) Uani 1 1 d . . .
H2 H 0.0184 0.0885 0.6445 0.020 Uiso 1 1 calc R . .
N3 N -0.08598(13) 0.25372(13) 0.23617(12) 0.0102(3) Uani 1 1 d . . .
C3 C -0.15407(17) 0.11417(16) 0.47792(14) 0.0138(4) Uani 1 1 d . . .
H3 H -0.2210 0.0966 0.4659 0.017 Uiso 1 1 calc R . .
N4 N 0.04895(15) 0.40139(15) -0.07355(13) 0.0174(4) Uani 1 1 d . . .
C4 C -0.10641(16) 0.17282(16) 0.40165(14) 0.0114(4) Uani 1 1 d . . .
N5 N 0.06161(13) 0.33132(13) 0.13217(12) 0.0112(3) Uani 1 1 d . . .
C5 C -0.15403(16) 0.21287(16) 0.30172(14) 0.0113(4) Uani 1 1 d . . .
N6 N -0.60564(15) 0.25234(18) 0.07462(16) 0.0253(4) Uani 1 1 d . . .
C6 C -0.25853(16) 0.21246(16) 0.27478(15) 0.0135(4) Uani 1 1 d . . .
H6 H -0.3058 0.1815 0.3208 0.016 Uiso 1 1 calc R . .
C7 C -0.29241(16) 0.25864(16) 0.17851(15) 0.0135(4) Uani 1 1 d . . .
C8 C -0.40250(16) 0.25764(18) 0.14544(14) 0.0149(4) Uani 1 1 d . . .
C9 C -0.43660(18) 0.16079(19) 0.15031(16) 0.0196(4) Uani 1 1 d . . .
H9 H -0.3918 0.0951 0.1787 0.024 Uiso 1 1 calc R . .
C10 C -0.53712(18) 0.1622(2) 0.11298(17) 0.0224(5) Uani 1 1 d . . .
H10 H -0.5587 0.0955 0.1147 0.027 Uiso 1 1 calc R . .
C11 C -0.57235(19) 0.3448(2) 0.07313(19) 0.0258(5) Uani 1 1 d . . .
H11 H -0.6205 0.4098 0.0478 0.031 Uiso 1 1 calc R . .
C12 C -0.47227(18) 0.35213(19) 0.10612(17) 0.0206(4) Uani 1 1 d . . .
H12 H -0.4521 0.4198 0.1019 0.025 Uiso 1 1 calc R . .
C13 C -0.22106(17) 0.30249(16) 0.11162(14) 0.0136(4) Uani 1 1 d . . .
H13 H -0.2436 0.3358 0.0465 0.016 Uiso 1 1 calc R . .
C14 C -0.11654(16) 0.29628(15) 0.14247(14) 0.0109(4) Uani 1 1 d . . .
C15 C -0.02828(16) 0.33315(16) 0.08113(14) 0.0118(4) Uani 1 1 d . . .
C16 C -0.03330(17) 0.36730(17) -0.02163(15) 0.0149(4) Uani 1 1 d . . .
H16 H -0.0968 0.3665 -0.0563 0.018 Uiso 1 1 calc R . .
C17 C 0.13636(18) 0.39967(17) -0.02143(16) 0.0173(4) Uani 1 1 d . . .
H17 H 0.1962 0.4229 -0.0556 0.021 Uiso 1 1 calc R . .
C18 C 0.14339(16) 0.36498(16) 0.08156(15) 0.0137(4) Uani 1 1 d . . .
H18 H 0.2072 0.3654 0.1159 0.016 Uiso 1 1 calc R . .
N21 N 0.16323(14) 0.12129(13) 0.25886(12) 0.0112(3) Uani 1 1 d . . .
C21 C 0.14399(17) 0.03804(17) 0.21717(14) 0.0141(4) Uani 1 1 d . . .
H21 H 0.0760 0.0444 0.1872 0.017 Uiso 1 1 calc R . .
N22 N 0.31782(15) -0.07210(15) 0.25944(14) 0.0193(4) Uani 1 1 d . . .
C22 C 0.22206(18) -0.05816(17) 0.21695(15) 0.0169(4) Uani 1 1 d . . .
H22 H 0.2064 -0.1155 0.1855 0.020 Uiso 1 1 calc R . .
N23 N 0.19361(13) 0.28877(13) 0.33566(12) 0.0106(3) Uani 1 1 d . . .
C23 C 0.33734(17) 0.01208(17) 0.30062(16) 0.0165(4) Uani 1 1 d . . .
H23 H 0.4049 0.0049 0.3316 0.020 Uiso 1 1 calc R . .
N24 N -0.02153(16) 0.63322(16) 0.38864(16) 0.0236(4) Uani 1 1 d . . .
C24 C 0.26138(16) 0.10972(16) 0.29927(14) 0.0123(4) Uani 1 1 d . . .
N25 N 0.00927(14) 0.42857(14) 0.32602(12) 0.0115(3) Uani 1 1 d . . .
C25 C 0.28177(16) 0.20700(16) 0.33803(14) 0.0113(4) Uani 1 1 d . . .
N26 N 0.68475(14) 0.37584(15) 0.49625(13) 0.0172(4) Uani 1 1 d . . .
C26 C 0.38009(16) 0.21869(16) 0.37126(14) 0.0131(4) Uani 1 1 d . . .
H26 H 0.4414 0.1599 0.3754 0.016 Uiso 1 1 calc R . .
C27 C 0.38672(16) 0.31910(17) 0.39852(14) 0.0126(4) Uani 1 1 d . . .
C28 C 0.49069(16) 0.33765(17) 0.43162(15) 0.0133(4) Uani 1 1 d . . .
C29 C 0.54792(17) 0.27021(17) 0.51020(15) 0.0157(4) Uani 1 1 d . . .
H29 H 0.5228 0.2096 0.5421 0.019 Uiso 1 1 calc R . .
C30 C 0.64255(17) 0.29388(17) 0.54055(16) 0.0168(4) Uani 1 1 d . . .
H30 H 0.6795 0.2495 0.5959 0.020 Uiso 1 1 calc R . .
C31 C 0.62905(17) 0.43884(18) 0.42029(16) 0.0170(4) Uani 1 1 d . . .
H31 H 0.6577 0.4971 0.3878 0.020 Uiso 1 1 calc R . .
C32 C 0.53219(17) 0.42428(17) 0.38612(15) 0.0155(4) Uani 1 1 d . . .
H32 H 0.4950 0.4723 0.3329 0.019 Uiso 1 1 calc R . .
C33 C 0.29463(16) 0.40358(16) 0.39441(14) 0.0129(4) Uani 1 1 d . . .
H33 H 0.2982 0.4727 0.4115 0.015 Uiso 1 1 calc R . .
C34 C 0.19793(16) 0.38432(16) 0.36477(14) 0.0113(4) Uani 1 1 d . . .
C35 C 0.09237(16) 0.46274(16) 0.36109(14) 0.0124(4) Uani 1 1 d . . .
C36 C 0.07596(18) 0.56525(18) 0.39223(17) 0.0185(4) Uani 1 1 d . . .
H36 H 0.1356 0.5876 0.4167 0.022 Uiso 1 1 calc R . .
C37 C -0.10218(18) 0.59918(18) 0.35158(17) 0.0199(4) Uani 1 1 d . . .
H37 H -0.1720 0.6462 0.3466 0.024 Uiso 1 1 calc R . .
C38 C -0.08728(16) 0.49690(17) 0.32005(15) 0.0146(4) Uani 1 1 d . . .
H38 H -0.1467 0.4756 0.2940 0.018 Uiso 1 1 calc R . .
B40 B 0.3191(2) 0.0736(2) 0.6232(2) 0.0217(5) Uani 1 1 d D . .
F41 F 0.22906(12) 0.03677(12) 0.66609(10) 0.0276(3) Uani 1 1 d D . .
F42 F 0.28653(14) 0.18063(13) 0.58426(12) 0.0361(4) Uani 1 1 d D . .
F43 F 0.36152(19) 0.01135(19) 0.5472(2) 0.0721(8) Uani 1 1 d D . .
F44 F 0.39319(18) 0.06476(17) 0.69706(19) 0.0681(7) Uani 1 1 d D . .
B50 B 0.2829(2) 0.6214(2) 0.1764(2) 0.0276(6) Uani 1 1 d D . .
F51 F 0.23196(14) 0.53700(13) 0.17121(13) 0.0396(4) Uani 1 1 d D A .
F52 F 0.2161(3) 0.71321(19) 0.1393(3) 0.0497(8) Uani 0.67 1 d PD A 1
F53 F 0.3710(3) 0.5999(3) 0.1027(2) 0.0565(7) Uani 0.67 1 d PD A 1
F54 F 0.3248(3) 0.6211(2) 0.26609(17) 0.0435(7) Uani 0.67 1 d PD A 1
F61 F 0.2837(6) 0.7107(4) 0.1091(3) 0.0435(7) Uani 0.33 1 d PD A 2
F62 F 0.3667(5) 0.5928(4) 0.2347(6) 0.0497(8) Uani 0.33 1 d PD A 2
F63 F 0.2021(5) 0.6842(5) 0.2551(5) 0.0565(7) Uani 0.33 1 d PD A 2
N70 N -0.66784(18) 0.4350(2) -0.19281(17) 0.0326(5) Uani 1 1 d . . .
C70 C -0.60576(19) 0.3546(2) -0.19010(18) 0.0249(5) Uani 1 1 d . . .
C71 C -0.5269(2) 0.2523(2) -0.1868(2) 0.0374(6) Uani 1 1 d . . .
H71C H -0.4943 0.2350 -0.1203 0.056 Uiso 1 1 calc R . .
H71B H -0.4702 0.2578 -0.2386 0.056 Uiso 1 1 calc R . .
H71A H -0.5632 0.1952 -0.1993 0.056 Uiso 1 1 calc R . .
C80 C -0.8348(2) 0.0706(2) -0.11417(18) 0.0256(5) Uani 1 1 d . . .
H80 H -0.7904 0.0522 -0.1763 0.031 Uiso 1 1 calc R . .
Cl81 Cl -0.76324(5) 0.13716(5) -0.04184(5) 0.03012(14) Uani 1 1 d . . .
Cl82 Cl -0.96053(5) 0.15416(5) -0.15089(5) 0.03235(15) Uani 1 1 d . . .
Cl83 Cl -0.85466(6) -0.05051(5) -0.04525(5) 0.03557(16) Uani 1 1 d . . .

loop_
_atom_site_aniso_label
_atom_site_aniso_U_11
_atom_site_aniso_U_22
_atom_site_aniso_U_33
_atom_site_aniso_U_23
_atom_site_aniso_U_13
_atom_site_aniso_U_12
Ni1 0.00872(17) 0.01004(17) 0.00963(16) -0.00312(12) -0.00246(12) -0.00282(12)
N1 0.0120(8) 0.0106(8) 0.0104(7) -0.0034(6) -0.0023(6) -0.0019(6)
C1 0.0152(9) 0.0138(9) 0.0107(8) -0.0048(7) -0.0043(7) -0.0019(7)
N2 0.0194(9) 0.0182(9) 0.0102(7) -0.0029(6) 0.0000(6) -0.0033(7)
C2 0.0201(10) 0.0184(10) 0.0100(8) -0.0036(7) -0.0029(8) -0.0021(8)
N3 0.0105(8) 0.0106(7) 0.0106(7) -0.0037(6) -0.0018(6) -0.0029(6)
C3 0.0143(9) 0.0159(10) 0.0118(9) -0.0047(7) -0.0002(7) -0.0033(8)
N4 0.0203(9) 0.0187(9) 0.0137(8) -0.0028(7) 0.0012(7) -0.0049(7)
C4 0.0128(9) 0.0117(9) 0.0103(8) -0.0045(7) -0.0019(7) -0.0016(7)
N5 0.0115(8) 0.0096(7) 0.0132(7) -0.0039(6) -0.0011(6) -0.0020(6)
C5 0.0140(9) 0.0115(9) 0.0090(8) -0.0041(7) -0.0002(7) -0.0028(7)
N6 0.0122(9) 0.0360(12) 0.0292(10) -0.0080(9) -0.0048(8) -0.0053(8)
C6 0.0119(9) 0.0167(10) 0.0128(9) -0.0037(7) 0.0001(7) -0.0040(7)
C7 0.0117(9) 0.0159(10) 0.0144(9) -0.0048(7) -0.0018(7) -0.0041(7)
C8 0.0113(9) 0.0229(11) 0.0109(8) -0.0044(8) -0.0012(7) -0.0032(8)
C9 0.0142(10) 0.0243(11) 0.0213(10) -0.0026(8) -0.0017(8) -0.0058(8)
C10 0.0172(11) 0.0286(12) 0.0244(11) -0.0061(9) -0.0010(9) -0.0099(9)
C11 0.0144(10) 0.0319(13) 0.0298(12) -0.0032(10) -0.0075(9) -0.0008(9)
C12 0.0157(10) 0.0239(11) 0.0222(10) -0.0030(9) -0.0043(8) -0.0037(9)
C13 0.0157(10) 0.0155(9) 0.0102(8) -0.0024(7) -0.0036(7) -0.0034(8)
C14 0.0133(9) 0.0100(9) 0.0100(8) -0.0035(7) -0.0014(7) -0.0028(7)
C15 0.0127(9) 0.0113(9) 0.0122(9) -0.0033(7) -0.0016(7) -0.0028(7)
C16 0.0158(10) 0.0175(10) 0.0121(9) -0.0026(7) -0.0018(7) -0.0040(8)
C17 0.0168(10) 0.0182(10) 0.0168(9) -0.0027(8) 0.0038(8) -0.0045(8)
C18 0.0110(9) 0.0144(9) 0.0163(9) -0.0036(7) 0.0000(7) -0.0030(7)
N21 0.0133(8) 0.0114(8) 0.0096(7) -0.0023(6) -0.0002(6) -0.0033(6)
C21 0.0183(10) 0.0149(10) 0.0112(8) -0.0041(7) -0.0015(7) -0.0068(8)
N22 0.0203(9) 0.0129(8) 0.0248(9) -0.0063(7) 0.0008(7) -0.0019(7)
C22 0.0235(11) 0.0137(10) 0.0154(9) -0.0067(8) 0.0013(8) -0.0058(8)
N23 0.0105(8) 0.0113(8) 0.0107(7) -0.0031(6) -0.0011(6) -0.0028(6)
C23 0.0151(10) 0.0140(10) 0.0205(10) -0.0052(8) -0.0017(8) -0.0010(8)
N24 0.0208(10) 0.0155(9) 0.0350(11) -0.0121(8) -0.0062(8) 0.0008(7)
C24 0.0135(9) 0.0129(9) 0.0111(8) -0.0038(7) 0.0000(7) -0.0030(7)
N25 0.0114(8) 0.0130(8) 0.0106(7) -0.0027(6) -0.0011(6) -0.0029(6)
C25 0.0114(9) 0.0119(9) 0.0108(8) -0.0030(7) -0.0002(7) -0.0019(7)
N26 0.0133(8) 0.0212(9) 0.0193(8) -0.0083(7) -0.0037(7) -0.0046(7)
C26 0.0119(9) 0.0139(9) 0.0137(9) -0.0035(7) -0.0010(7) -0.0020(7)
C27 0.0115(9) 0.0165(10) 0.0111(8) -0.0027(7) -0.0014(7) -0.0048(8)
C28 0.0096(9) 0.0167(10) 0.0144(9) -0.0067(7) -0.0022(7) -0.0018(7)
C29 0.0139(10) 0.0159(10) 0.0180(9) -0.0027(8) -0.0034(8) -0.0037(8)
C30 0.0143(10) 0.0191(10) 0.0174(9) -0.0051(8) -0.0050(8) -0.0017(8)
C31 0.0158(10) 0.0207(10) 0.0171(9) -0.0050(8) -0.0013(8) -0.0076(8)
C32 0.0133(9) 0.0192(10) 0.0152(9) -0.0039(8) -0.0028(7) -0.0050(8)
C33 0.0128(9) 0.0147(9) 0.0128(8) -0.0044(7) -0.0022(7) -0.0047(8)
C34 0.0130(9) 0.0120(9) 0.0094(8) -0.0037(7) -0.0006(7) -0.0028(7)
C35 0.0124(9) 0.0139(9) 0.0114(8) -0.0028(7) -0.0017(7) -0.0031(7)
C36 0.0162(10) 0.0153(10) 0.0256(10) -0.0085(8) -0.0037(8) -0.0027(8)
C37 0.0152(10) 0.0176(10) 0.0261(11) -0.0078(8) -0.0033(8) 0.0016(8)
C38 0.0107(9) 0.0167(10) 0.0164(9) -0.0049(8) -0.0028(7) -0.0009(8)
B40 0.0171(12) 0.0217(12) 0.0269(12) -0.0039(10) -0.0020(10) -0.0046(10)
F41 0.0287(7) 0.0341(8) 0.0232(7) -0.0069(6) 0.0046(6) -0.0129(6)
F42 0.0401(9) 0.0298(8) 0.0342(8) 0.0081(6) 0.0007(7) -0.0052(7)
F43 0.0727(15) 0.0626(13) 0.0973(17) -0.0561(13) 0.0610(14) -0.0387(12)
F44 0.0599(13) 0.0529(12) 0.0966(17) 0.0248(11) -0.0599(12) -0.0277(10)
B50 0.0291(14) 0.0311(15) 0.0257(13) 0.0057(11) -0.0141(11) -0.0149(12)
F51 0.0404(9) 0.0327(8) 0.0510(10) -0.0124(7) -0.0192(8) -0.0111(7)
F52 0.0507(16) 0.0193(11) 0.083(2) -0.0044(11) -0.0443(15) -0.0071(10)
F53 0.0605(17) 0.0534(16) 0.0606(16) -0.0190(13) 0.0303(14) -0.0234(13)
F54 0.084(2) 0.0372(14) 0.0184(10) 0.0001(9) -0.0238(11) -0.0286(14)
F61 0.084(2) 0.0372(14) 0.0184(10) 0.0001(9) -0.0238(11) -0.0286(14)
F62 0.0507(16) 0.0193(11) 0.083(2) -0.0044(11) -0.0443(15) -0.0071(10)
F63 0.0605(17) 0.0534(16) 0.0606(16) -0.0190(13) 0.0303(14) -0.0234(13)
N70 0.0242(11) 0.0396(13) 0.0289(11) 0.0034(9) 0.0075(9) -0.0021(10)
C70 0.0201(11) 0.0323(13) 0.0226(11) -0.0043(9) 0.0055(9) -0.0075(10)
C71 0.0293(14) 0.0285(14) 0.0540(17) -0.0122(12) 0.0078(12) -0.0035(11)
C80 0.0307(13) 0.0264(12) 0.0214(11) -0.0094(9) 0.0017(9) -0.0066(10)
Cl81 0.0339(3) 0.0281(3) 0.0315(3) -0.0074(2) -0.0075(2) -0.0098(2)
Cl82 0.0353(3) 0.0308(3) 0.0328(3) -0.0125(2) -0.0095(2) -0.0045(3)
Cl83 0.0488(4) 0.0224(3) 0.0381(3) -0.0087(2) 0.0038(3) -0.0115(3)

loop_
_atom_type_symbol
_atom_type_description
_atom_type_scat_dispersion_real
_atom_type_scat_dispersion_imag
_atom_type_scat_source
C C 0.0181 0.0091 'International Tables Vol C Tables 4.2.6.8 and 6.1.1.4'
H H 0.0000 0.0000 'International Tables Vol C Tables 4.2.6.8 and 6.1.1.4'
B B 0.0090 0.0039 'International Tables Vol C Tables 4.2.6.8 and 6.1.1.4'
N N 0.0311 0.0180 'International Tables Vol C Tables 4.2.6.8 and 6.1.1.4'
F F 0.0727 0.0534 'International Tables Vol C Tables 4.2.6.8 and 6.1.1.4'
Cl Cl 0.3639 0.7018 'International Tables Vol C Tables 4.2.6.8 and 6.1.1.4'
Ni Ni -3.0029 0.5091 'International Tables Vol C Tables 4.2.6.8 and 6.1.1.4'

loop_
_geom_angle_atom_site_label_1
_geom_angle_atom_site_label_2
_geom_angle_atom_site_label_3
_geom_angle
N23 Ni1 N3 177.50(7)
N23 Ni1 N5 103.14(7)
N3 Ni1 N5 78.33(7)
N23 Ni1 N1 100.34(6)
N3 Ni1 N1 78.23(7)
N5 Ni1 N1 156.51(7)
N23 Ni1 N21 78.27(7)
N3 Ni1 N21 103.74(7)
N5 Ni1 N21 92.95(6)
N1 Ni1 N21 91.09(6)
N23 Ni1 N25 78.32(7)
N3 Ni1 N25 99.72(7)
N5 Ni1 N25 90.45(6)
N1 Ni1 N25 94.99(6)
N21 Ni1 N25 156.51(7)
C1 N1 C4 117.72(17)
C1 N1 Ni1 128.33(14)
C4 N1 Ni1 113.75(12)
N1 C1 C2 120.42(19)
N1 C1 H1 119.8
C2 C1 H1 119.8
C2 N2 C3 116.35(18)
N2 C2 C1 122.65(18)
N2 C2 H2 118.7
C1 C2 H2 118.7
C5 N3 C14 121.29(17)
C5 N3 Ni1 119.36(13)
C14 N3 Ni1 118.86(13)
N2 C3 C4 122.20(19)
N2 C3 H3 118.9
C4 C3 H3 118.9
C17 N4 C16 116.38(18)
N1 C4 C3 120.59(17)
N1 C4 C5 115.03(17)
C3 C4 C5 124.38(18)
C18 N5 C15 117.97(17)
C18 N5 Ni1 127.72(14)
C15 N5 Ni1 114.28(13)
N3 C5 C6 121.04(17)
N3 C5 C4 113.12(17)
C6 C5 C4 125.83(18)
C11 N6 C10 116.5(2)
C5 C6 C7 118.39(18)
C5 C6 H6 120.8
C7 C6 H6 120.8
C6 C7 C13 119.85(18)
C6 C7 C8 120.30(18)
C13 C7 C8 119.81(18)
C12 C8 C9 118.53(19)
C12 C8 C7 121.0(2)
C9 C8 C7 120.41(19)
C10 C9 C8 118.7(2)
C10 C9 H9 120.6
C8 C9 H9 120.6
N6 C10 C9 123.8(2)
N6 C10 H10 118.1
C9 C10 H10 118.1
N6 C11 C12 124.5(2)
N6 C11 H11 117.8
C12 C11 H11 117.8
C11 C12 C8 118.0(2)
C11 C12 H12 121.0
C8 C12 H12 121.0
C14 C13 C7 118.51(18)
C14 C13 H13 120.7
C7 C13 H13 120.7
N3 C14 C13 120.85(18)
N3 C14 C15 112.72(17)
C13 C14 C15 126.44(17)
N5 C15 C16 120.41(18)
N5 C15 C14 115.03(16)
C16 C15 C14 124.57(18)
N4 C16 C15 122.10(19)
N4 C16 H16 119.0
C15 C16 H16 119.0
N4 C17 C18 122.44(19)
N4 C17 H17 118.8
C18 C17 H17 118.8
N5 C18 C17 120.69(19)
N5 C18 H18 119.7
C17 C18 H18 119.7
C21 N21 C24 117.71(18)
C21 N21 Ni1 129.15(14)
C24 N21 Ni1 112.91(13)
N21 C21 C22 120.99(19)
N21 C21 H21 119.5
C22 C21 H21 119.5
C22 N22 C23 116.87(19)
N22 C22 C21 122.01(19)
N22 C22 H22 119.0
C21 C22 H22 119.0
C34 N23 C25 121.18(17)
C34 N23 Ni1 119.26(13)
C25 N23 Ni1 119.53(13)
N22 C23 C24 121.9(2)
N22 C23 H23 119.1
C24 C23 H23 119.1
C37 N24 C36 116.94(19)
N21 C24 C23 120.45(18)
N21 C24 C25 115.68(17)
C23 C24 C25 123.85(18)
C38 N25 C35 117.89(17)
C38 N25 Ni1 129.05(14)
C35 N25 Ni1 113.04(13)
N23 C25 C26 121.03(18)
N23 C25 C24 112.91(17)
C26 C25 C24 126.03(18)
C31 N26 C30 116.68(18)
C25 C26 C27 118.38(18)
C25 C26 H26 120.8
C27 C26 H26 120.8
C33 C27 C26 119.78(18)
C33 C27 C28 119.32(18)
C26 C27 C28 120.90(18)
C32 C28 C29 118.46(18)
C32 C28 C27 120.58(18)
C29 C28 C27 120.95(18)
C30 C29 C28 118.44(19)
C30 C29 H29 120.8
C28 C29 H29 120.8
N26 C30 C29 123.82(19)
N26 C30 H30 118.1
C29 C30 H30 118.1
N26 C31 C32 124.1(2)
N26 C31 H31 117.9
C32 C31 H31 117.9
C31 C32 C28 118.45(19)
C31 C32 H32 120.8
C28 C32 H32 120.8
C34 C33 C27 118.51(18)
C34 C33 H33 120.7
C27 C33 H33 120.7
N23 C34 C33 121.01(18)
N23 C34 C35 113.57(17)
C33 C34 C35 125.42(18)
N25 C35 C36 120.50(18)
N25 C35 C34 115.64(17)
C36 C35 C34 123.86(18)
N24 C36 C35 121.8(2)
N24 C36 H36 119.1
C35 C36 H36 119.1
N24 C37 C38 122.0(2)
N24 C37 H37 119.0
C38 C37 H37 119.0
N25 C38 C37 120.79(19)
N25 C38 H38 119.6
C37 C38 H38 119.6
F44 B40 F43 111.5(2)
F44 B40 F42 109.4(2)
F43 B40 F42 110.0(2)
F44 B40 F41 108.6(2)
F43 B40 F41 108.0(2)
F42 B40 F41 109.3(2)
F62 B50 F54 31.5(3)
F62 B50 F52 137.5(4)
F54 B50 F52 116.6(3)
F62 B50 F61 114.3(4)
F54 B50 F61 115.9(3)
F52 B50 F61 39.8(3)
F62 B50 F51 111.9(3)
F54 B50 F51 113.8(2)
F52 B50 F51 108.2(2)
F61 B50 F51 129.6(3)
F62 B50 F53 78.8(4)
F54 B50 F53 108.7(3)
F52 B50 F53 106.1(3)
F61 B50 F53 69.0(4)
F51 B50 F53 102.2(2)
F62 B50 F63 96.5(5)
F54 B50 F63 65.0(3)
F52 B50 F63 63.7(3)
F61 B50 F63 95.2(4)
F51 B50 F63 98.4(3)
F53 B50 F63 159.0(3)
N70 C70 C71 179.9(4)
C70 C71 H71C 109.5
C70 C71 H71B 109.5
H71C C71 H71B 109.5
C70 C71 H71A 109.5
H71C C71 H71A 109.5
H71B C71 H71A 109.5
Cl82 C80 Cl81 111.08(13)
Cl82 C80 Cl83 110.18(14)
Cl81 C80 Cl83 110.16(13)
Cl82 C80 H80 108.4
Cl81 C80 H80 108.4
Cl83 C80 H80 108.4

loop_
_geom_bond_atom_site_label_1
_geom_bond_atom_site_label_2
_geom_bond_distance
Ni1 N23 1.9865(17)
Ni1 N3 1.9912(16)
Ni1 N5 2.0870(17)
Ni1 N1 2.1047(16)
Ni1 N21 2.1205(17)
Ni1 N25 2.1237(17)
N1 C1 1.334(2)
N1 C4 1.356(3)
C1 C2 1.397(3)
C1 H1 0.9500
N2 C2 1.333(3)
N2 C3 1.341(3)
C2 H2 0.9500
N3 C5 1.341(3)
N3 C14 1.344(2)
C3 C4 1.387(3)
C3 H3 0.9500
N4 C17 1.331(3)
N4 C16 1.346(3)
C4 C5 1.480(3)
N5 C18 1.331(3)
N5 C15 1.350(3)
C5 C6 1.389(3)
N6 C11 1.339(3)
N6 C10 1.340(3)
C6 C7 1.396(3)
C6 H6 0.9500
C7 C13 1.398(3)
C7 C8 1.486(3)
C8 C12 1.389(3)
C8 C9 1.394(3)
C9 C10 1.385(3)
C9 H9 0.9500
C10 H10 0.9500
C11 C12 1.388(3)
C11 H11 0.9500
C12 H12 0.9500
C13 C14 1.387(3)
C13 H13 0.9500
C14 C15 1.480(3)
C15 C16 1.391(3)
C16 H16 0.9500
C17 C18 1.396(3)
C17 H17 0.9500
C18 H18 0.9500
N21 C21 1.333(3)
N21 C24 1.350(3)
C21 C22 1.394(3)
C21 H21 0.9500
N22 C22 1.331(3)
N22 C23 1.341(3)
C22 H22 0.9500
N23 C34 1.340(3)
N23 C25 1.345(3)
C23 C24 1.392(3)
C23 H23 0.9500
N24 C37 1.334(3)
N24 C36 1.339(3)
C24 C25 1.482(3)
N25 C38 1.332(3)
N25 C35 1.350(3)
C25 C26 1.387(3)
N26 C31 1.341(3)
N26 C30 1.343(3)
C26 C27 1.398(3)
C26 H26 0.9500
C27 C33 1.397(3)
C27 C28 1.486(3)
C28 C32 1.393(3)
C28 C29 1.397(3)
C29 C30 1.390(3)
C29 H29 0.9500
C30 H30 0.9500
C31 C32 1.387(3)
C31 H31 0.9500
C32 H32 0.9500
C33 C34 1.386(3)
C33 H33 0.9500
C34 C35 1.478(3)
C35 C36 1.391(3)
C36 H36 0.9500
C37 C38 1.392(3)
C37 H37 0.9500
C38 H38 0.9500
B40 F44 1.374(3)
B40 F43 1.379(3)
B40 F42 1.382(3)
B40 F41 1.399(3)
B50 F62 1.307(6)
B50 F54 1.335(3)
B50 F52 1.340(4)
B50 F61 1.369(5)
B50 F51 1.385(3)
B50 F53 1.450(4)
B50 F63 1.589(6)
N70 C70 1.143(3)
C70 C71 1.452(4)
C71 H71C 0.9800
C71 H71B 0.9800
C71 H71A 0.9800
C80 Cl82 1.761(3)
C80 Cl81 1.765(2)
C80 Cl83 1.766(3)
C80 H80 1.0000

loop_
_geom_torsion_atom_site_label_1
_geom_torsion_atom_site_label_2
_geom_torsion_atom_site_label_3
_geom_torsion_atom_site_label_4
_geom_torsion
N23 Ni1 N1 C1 -5.25(18)
N3 Ni1 N1 C1 176.83(18)
N5 Ni1 N1 C1 172.98(16)
N21 Ni1 N1 C1 73.02(17)
N25 Ni1 N1 C1 -84.27(17)
N23 Ni1 N1 C4 -179.91(13)
N3 Ni1 N1 C4 2.17(13)
N5 Ni1 N1 C4 -1.7(2)
N21 Ni1 N1 C4 -101.64(14)
N25 Ni1 N1 C4 101.08(14)
C4 N1 C1 C2 0.1(3)
Ni1 N1 C1 C2 -174.39(15)
C3 N2 C2 C1 -2.1(3)
N1 C1 C2 N2 2.2(3)
N23 Ni1 N3 C5 -52.5(16)
N5 Ni1 N3 C5 -178.93(15)
N1 Ni1 N3 C5 2.63(14)
N21 Ni1 N3 C5 90.86(15)
N25 Ni1 N3 C5 -90.49(15)
N23 Ni1 N3 C14 119.5(16)
N5 Ni1 N3 C14 -6.92(14)
N1 Ni1 N3 C14 174.64(15)
N21 Ni1 N3 C14 -97.14(15)
N25 Ni1 N3 C14 81.52(15)
C2 N2 C3 C4 0.0(3)
C1 N1 C4 C3 -2.2(3)
Ni1 N1 C4 C3 173.10(15)
C1 N1 C4 C5 178.62(17)
Ni1 N1 C4 C5 -6.1(2)
N2 C3 C4 N1 2.2(3)
N2 C3 C4 C5 -178.63(18)
N23 Ni1 N5 C18 6.04(18)
N3 Ni1 N5 C18 -176.02(18)
N1 Ni1 N5 C18 -172.18(16)
N21 Ni1 N5 C18 -72.60(17)
N25 Ni1 N5 C18 84.15(17)
N23 Ni1 N5 C15 -176.11(13)
N3 Ni1 N5 C15 1.82(13)
N1 Ni1 N5 C15 5.7(2)
N21 Ni1 N5 C15 105.25(14)
N25 Ni1 N5 C15 -98.00(14)
C14 N3 C5 C6 0.4(3)
Ni1 N3 C5 C6 172.25(15)
C14 N3 C5 C4 -178.33(17)
Ni1 N3 C5 C4 -6.5(2)
N1 C4 C5 N3 8.2(2)
C3 C4 C5 N3 -170.99(18)
N1 C4 C5 C6 -170.51(18)
C3 C4 C5 C6 10.3(3)
N3 C5 C6 C7 -1.9(3)
C4 C5 C6 C7 176.71(18)
C5 C6 C7 C13 0.8(3)
C5 C6 C7 C8 178.47(18)
C6 C7 C8 C12 127.6(2)
C13 C7 C8 C12 -54.8(3)
C6 C7 C8 C9 -54.5(3)
C13 C7 C8 C9 123.2(2)
C12 C8 C9 C10 1.9(3)
C7 C8 C9 C10 -176.03(19)
C11 N6 C10 C9 0.2(3)
C8 C9 C10 N6 -2.0(3)
C10 N6 C11 C12 1.5(4)
N6 C11 C12 C8 -1.4(4)
C9 C8 C12 C11 -0.4(3)
C7 C8 C12 C11 177.6(2)
C6 C7 C13 C14 1.6(3)
C8 C7 C13 C14 -176.06(18)
C5 N3 C14 C13 2.1(3)
Ni1 N3 C14 C13 -169.72(15)
C5 N3 C14 C15 -177.90(17)
Ni1 N3 C14 C15 10.3(2)
C7 C13 C14 N3 -3.1(3)
C7 C13 C14 C15 176.92(18)
C18 N5 C15 C16 1.3(3)
Ni1 N5 C15 C16 -176.79(15)
C18 N5 C15 C14 -179.06(17)
Ni1 N5 C15 C14 2.9(2)
N3 C14 C15 N5 -8.3(2)
C13 C14 C15 N5 171.68(19)
N3 C14 C15 C16 171.35(19)
C13 C14 C15 C16 -8.7(3)
C17 N4 C16 C15 0.7(3)
N5 C15 C16 N4 -1.3(3)
C14 C15 C16 N4 179.12(19)
C16 N4 C17 C18 -0.2(3)
C15 N5 C18 C17 -0.8(3)
Ni1 N5 C18 C17 176.96(15)
N4 C17 C18 N5 0.3(3)
N23 Ni1 N21 C21 -178.62(18)
N3 Ni1 N21 C21 2.91(18)
N5 Ni1 N21 C21 -75.80(17)
N1 Ni1 N21 C21 81.05(17)
N25 Ni1 N21 C21 -173.76(16)
N23 Ni1 N21 C24 7.10(13)
N3 Ni1 N21 C24 -171.38(13)
N5 Ni1 N21 C24 109.91(13)
N1 Ni1 N21 C24 -93.23(13)
N25 Ni1 N21 C24 12.0(2)
C24 N21 C21 C22 1.1(3)
Ni1 N21 C21 C22 -173.00(14)
C23 N22 C22 C21 -1.7(3)
N21 C21 C22 N22 1.2(3)
N3 Ni1 N23 C34 -42.2(16)
N5 Ni1 N23 C34 83.78(15)
N1 Ni1 N23 C34 -96.94(14)
N21 Ni1 N23 C34 174.10(15)
N25 Ni1 N23 C34 -3.92(14)
N3 Ni1 N23 C25 139.9(15)
N5 Ni1 N23 C25 -94.08(15)
N1 Ni1 N23 C25 85.20(15)
N21 Ni1 N23 C25 -3.76(14)
N25 Ni1 N23 C25 178.21(15)
C22 N22 C23 C24 0.0(3)
C21 N21 C24 C23 -2.7(3)
Ni1 N21 C24 C23 172.31(15)
C21 N21 C24 C25 175.74(17)
Ni1 N21 C24 C25 -9.3(2)
N22 C23 C24 N21 2.2(3)
N22 C23 C24 C25 -176.05(19)
N23 Ni1 N25 C38 -179.45(18)
N3 Ni1 N25 C38 -1.02(18)
N5 Ni1 N25 C38 77.22(17)
N1 Ni1 N25 C38 -79.91(17)
N21 Ni1 N25 C38 175.69(16)
N23 Ni1 N25 C35 2.39(13)
N3 Ni1 N25 C35 -179.18(13)
N5 Ni1 N25 C35 -100.94(13)
N1 Ni1 N25 C35 101.94(13)
N21 Ni1 N25 C35 -2.5(2)
C34 N23 C25 C26 0.4(3)
Ni1 N23 C25 C26 178.18(14)
C34 N23 C25 C24 -177.81(16)
Ni1 N23 C25 C24 0.0(2)
N21 C24 C25 N23 6.4(2)
C23 C24 C25 N23 -175.23(18)
N21 C24 C25 C26 -171.65(18)
C23 C24 C25 C26 6.7(3)
N23 C25 C26 C27 -2.5(3)
C24 C25 C26 C27 175.37(18)
C25 C26 C27 C33 1.7(3)
C25 C26 C27 C28 -178.06(17)
C33 C27 C28 C32 -52.5(3)
C26 C27 C28 C32 127.3(2)
C33 C27 C28 C29 126.2(2)
C26 C27 C28 C29 -54.0(3)
C32 C28 C29 C30 1.2(3)
C27 C28 C29 C30 -177.55(18)
C31 N26 C30 C29 1.8(3)
C28 C29 C30 N26 -2.6(3)
C30 N26 C31 C32 0.2(3)
N26 C31 C32 C28 -1.4(3)
C29 C28 C32 C31 0.7(3)
C27 C28 C32 C31 179.40(18)
C26 C27 C33 C34 1.1(3)
C28 C27 C33 C34 -179.06(17)
C25 N23 C34 C33 2.7(3)
Ni1 N23 C34 C33 -175.14(14)
C25 N23 C34 C35 -177.56(16)
Ni1 N23 C34 C35 4.6(2)
C27 C33 C34 N23 -3.4(3)
C27 C33 C34 C35 176.89(18)
C38 N25 C35 C36 1.6(3)
Ni1 N25 C35 C36 -179.99(16)
C38 N25 C35 C34 -179.16(17)
Ni1 N25 C35 C34 -0.8(2)
N23 C34 C35 N25 -2.3(2)
C33 C34 C35 N25 177.43(18)
N23 C34 C35 C36 176.88(19)
C33 C34 C35 C36 -3.4(3)
C37 N24 C36 C35 -1.5(3)
N25 C35 C36 N24 -0.1(3)
C34 C35 C36 N24 -179.2(2)
C36 N24 C37 C38 1.5(3)
C35 N25 C38 C37 -1.7(3)
Ni1 N25 C38 C37 -179.73(15)
N24 C37 C38 N25 0.1(3)
